data_7018530
loop_
_publ_author_name
'van Albada, Gerard A.'
'Mutikainen, Ilpo'
'Ghazzali, Mohamed'
'Al-Farhan, Khalid'
'Reedijk, Jan'

_publ_section_title
;
 Copper perchlorate and tetrafluoridoborate compounds with the ligand
 1,4,5-triazanaphthalene. Gradual transformation of mononuclear Cu(ii)
 compounds via polynuclear mixed-valence Cu(ii)/Cu(i) species to dinuclear
 Cu(i); syntheses, characterizations and X-ray structures.
;
_journal_issue 15
_journal_name_full 'Dalton transactions (Cambridge, England : 2003)'
_journal_page_first 4566
_journal_page_last 4574
_journal_paper_doi 10.1039/c2dt12085b
_journal_volume 41
_journal_year 2012
_chemical_formula_sum 'C29 H27.5 B3 Cu2 F12 N12 O6'
_chemical_formula_weight 1027.64
_chemical_name_systematic
;
?
;
_space_group_IT_number 138
_symmetry_cell_setting tetragonal
_symmetry_space_group_name_Hall '-P 4ac 2ac'
_symmetry_space_group_name_H-M 'P 42/n c m :2'
_atom_sites_solution_hydrogens geom
_atom_sites_solution_primary direct
_atom_sites_solution_secondary difmap
_audit_creation_method SHELXL-97
_cell_angle_alpha 90.00
_cell_angle_beta 90.00
_cell_angle_gamma 90.00
_cell_formula_units_Z 4
_cell_length_a 14.639(2)
_cell_length_b 14.639(2)
_cell_length_c 20.056(4)
_cell_measurement_reflns_used 59346
_cell_measurement_temperature 173(2)
_cell_measurement_theta_max 25.01
_cell_measurement_theta_min 2.46
_cell_volume 4298.0(12)
_computing_cell_refinement 'DirAx (Duisenberg 1992)'
_computing_data_collection 'COLLECT (Nonius, 2002)'
_computing_data_reduction 'COLLECT/EVAL (Nonius, 2002)'
_computing_molecular_graphics 'SHELXTL (Sheldrick, 1990)'
_computing_publication_material 'SHELXTL (Sheldrick, 1990)'
_computing_structure_refinement 'SHELXL97 (Sheldrick, 1997)'
_computing_structure_solution 'SHELXS97 (Sheldrick, 1990)'
_diffrn_ambient_temperature 173(2)
_diffrn_measured_fraction_theta_full 0.987
_diffrn_measured_fraction_theta_max 0.987
_diffrn_measurement_device_type KappaCCD
_diffrn_measurement_method \f-scan
_diffrn_radiation_monochromator graphite
_diffrn_radiation_source 'fine-focus sealed tube'
_diffrn_radiation_type MoK\a
_diffrn_radiation_wavelength 0.71073
_diffrn_reflns_av_R_equivalents 0.1187
_diffrn_reflns_av_sigmaI/netI 0.0287
_diffrn_reflns_limit_h_max 17
_diffrn_reflns_limit_h_min -17
_diffrn_reflns_limit_k_max 17
_diffrn_reflns_limit_k_min -17
_diffrn_reflns_limit_l_max 23
_diffrn_reflns_limit_l_min -23
_diffrn_reflns_number 59346
_diffrn_reflns_theta_full 25.05
_diffrn_reflns_theta_max 25.05
_diffrn_reflns_theta_min 2.46
_exptl_absorpt_coefficient_mu 1.096
_exptl_absorpt_correction_T_max 0.9174
_exptl_absorpt_correction_T_min 0.8983
_exptl_absorpt_correction_type multi-scan
_exptl_absorpt_process_details 'SADABS (Sheldrick, 1996)'
_exptl_crystal_colour red
_exptl_crystal_density_diffrn 1.588
_exptl_crystal_density_method 'not measured'
_exptl_crystal_description block
_exptl_crystal_F_000 2058
_exptl_crystal_size_max 0.10
_exptl_crystal_size_mid 0.08
_exptl_crystal_size_min 0.08
_refine_diff_density_max 1.212
_refine_diff_density_min -0.814
_refine_diff_density_rms 0.129
_refine_ls_extinction_method none
_refine_ls_goodness_of_fit_ref 2.477
_refine_ls_hydrogen_treatment constr
_refine_ls_matrix_type full
_refine_ls_number_parameters 194
_refine_ls_number_reflns 1999
_refine_ls_number_restraints 78
_refine_ls_restrained_S_all 2.595
_refine_ls_R_factor_all 0.1121
_refine_ls_R_factor_gt 0.0753
_refine_ls_shift/su_max 0.000
_refine_ls_shift/su_mean 0.000
_refine_ls_structure_factor_coef Fsqd
_refine_ls_weighting_details 'calc w=1/[\s^2^(Fo^2^)+(0.0142P)^2^+5.6186P] where P=(Fo^2^+2Fc^2^)/3'
_refine_ls_weighting_scheme calc
_refine_ls_wR_factor_gt 0.1542
_refine_ls_wR_factor_ref 0.1647
_reflns_number_gt 1380
_reflns_number_total 1999
_reflns_threshold_expression >2sigma(I)
_cod_data_source_file c2dt12085b.txt
_cod_data_source_block pypy135at
_cod_depositor_comments
;
The following automatic conversions were performed:

'_symmetry_cell_setting' value 'Tetragonal' changed to 'tetragonal'
according to /home/saulius/struct/CIF-dictionaries/cif_core.dic
dictionary named 'cif_core.dic' version 2.4.1 from 2010-06-29.

Automatic conversion script
Id: cif_fix_values 1715 2011-07-08 13:25:40Z adriana 
;
_cod_original_sg_symbol_H-M P42/ncm
_cod_original_formula_sum 'C29 H27.50 B3 Cu2 F12 N12 O6'
_cod_database_code 7018530

loop_
_symmetry_equiv_pos_as_xyz
'x, y, z'
'-y+1/2, x, z+1/2'
'-x+1/2, -y+1/2, z'
'y, -x+1/2, z+1/2'
'x+1/2, -y, -z+1/2'
'y+1/2, x+1/2, -z'
'-x, y+1/2, -z+1/2'
'-y, -x, -z'
'-x, -y, -z'
'y-1/2, -x, -z-1/2'
'x-1/2, y-1/2, -z'
'-y, x-1/2, -z-1/2'
'-x-1/2, y, z-1/2'
'-y-1/2, -x-1/2, z'
'x, -y-1/2, z-1/2'
'y, x, z'

loop_
_atom_site_label
_atom_site_type_symbol
_atom_site_fract_x
_atom_site_fract_y
_atom_site_fract_z
_atom_site_U_iso_or_equiv
_atom_site_adp_type
_atom_site_occupancy
_atom_site_symmetry_multiplicity
_atom_site_calc_flag
_atom_site_refinement_flags
_atom_site_disorder_assembly
_atom_site_disorder_group
Cu1 Cu -0.5000 -0.5000 0.0000 0.0206(4) Uani 1 4 d S . .
Cu2 Cu -0.2500 -0.7500 -0.2500 0.0240(4) Uani 1 4 d S . .
N1 N -0.3016(4) -0.6509(4) -0.1871(2) 0.0265(12) Uani 1 1 d . . .
C2 C -0.2611(5) -0.5702(4) -0.1825(3) 0.0318(15) Uani 1 1 d . . .
H2A H -0.2106 -0.5576 -0.2108 0.038 Uiso 1 1 calc R . .
C3 C -0.2894(5) -0.5031(5) -0.1379(3) 0.0359(17) Uani 1 1 d . . .
H3A H -0.2571 -0.4468 -0.1369 0.043 Uiso 1 1 calc R . .
N4 N -0.3596(4) -0.5142(4) -0.0968(3) 0.0306(13) Uani 1 1 d . . .
N5 N -0.4725(3) -0.6081(4) -0.0582(2) 0.0269(12) Uani 1 1 d . . .
C6 C -0.5157(5) -0.6870(5) -0.0585(3) 0.0350(17) Uani 1 1 d . . .
H6A H -0.5643 -0.6962 -0.0279 0.042 Uiso 1 1 calc R . .
C7 C -0.4925(5) -0.7578(5) -0.1024(4) 0.0412(18) Uani 1 1 d . . .
H7A H -0.5260 -0.8134 -0.1017 0.049 Uiso 1 1 calc R . .
C8 C -0.4227(4) -0.7473(5) -0.1455(3) 0.0304(15) Uani 1 1 d . . .
H8A H -0.4071 -0.7951 -0.1755 0.036 Uiso 1 1 calc R . .
C9 C -0.3738(4) -0.6655(4) -0.1457(3) 0.0241(14) Uani 1 1 d . . .
C10 C -0.4016(4) -0.5964(4) -0.1010(3) 0.0240(12) Uani 1 1 d . . .
B1 B 0.2500 -0.2500 0.0000 0.070(5) Uani 1 4 d SDU . .
F1A F 0.1777(7) -0.2718(9) -0.0443(6) 0.106(4) Uani 0.60 1 d PDU A 1
F1B F 0.1684(8) -0.2213(11) -0.0227(8) 0.085(5) Uani 0.40 1 d PDU A 2
B2 B -0.5223(7) -0.5223(7) -0.2738(8) 0.093(6) Uani 1 2 d SDU . .
F2 F -0.5443(5) -0.4347(4) -0.2695(4) 0.118(2) Uani 1 1 d DU . .
F3 F -0.5735(6) -0.5735(6) -0.3178(6) 0.149(4) Uani 1 2 d SDU . .
F4A F -0.5525(9) -0.5525(9) -0.2114(8) 0.169(6) Uani 0.80 2 d SPDU . .
F4B F -0.485(3) -0.485(3) -0.333(2) 0.169(16) Uani 0.20 2 d SPDU . .
C1A C -0.452(2) -0.048(2) -0.038(2) 0.124(12) Uani 0.50 2 d SPU B 2
H1AA H -0.4139 -0.0861 -0.0084 0.187 Uiso 0.50 2 calc SPR B 2
H1AB H -0.4335 -0.0665 -0.0831 0.187 Uiso 0.50 2 calc SPR B 2
H1AC H -0.4601 0.0086 -0.0093 0.187 Uiso 0.25 1 d PR B 2
O1A O -0.534(2) -0.1103(19) -0.0352(10) 0.081(9) Uani 0.25 1 d P B 2
H1A H -0.5779 -0.0828 -0.0178 0.097 Uiso 0.25 1 calc PR B 2
O2 O -0.2704(16) -0.2296(16) 0.0547(15) 0.180(11) Uani 0.60 2 d SPU . .
O3 O -0.3373(9) -0.1627(9) -0.0251(8) 0.121(5) Uani 0.80 2 d SPU . .
O4 O -0.2500 -0.2500 -0.1272(12) 0.131(9) Uani 0.80 4 d SP . .
O5 O -0.1927(15) -0.1927(15) -0.0495(19) 0.081(10) Uani 0.30 2 d SP . .
O6 O -0.6843(18) -0.6843(18) -0.1840(17) 0.126(10) Uani 0.40 2 d SPU . .

loop_
_atom_site_aniso_label
_atom_site_aniso_U_11
_atom_site_aniso_U_22
_atom_site_aniso_U_33
_atom_site_aniso_U_23
_atom_site_aniso_U_13
_atom_site_aniso_U_12
Cu1 0.0218(5) 0.0218(5) 0.0182(7) 0.0000(5) 0.0000(5) 0.0020(6)
Cu2 0.0248(5) 0.0248(5) 0.0224(7) 0.000 0.000 0.000
N1 0.030(3) 0.026(3) 0.024(3) -0.002(2) -0.002(2) 0.004(2)
C2 0.033(4) 0.029(4) 0.033(3) 0.001(3) 0.004(3) 0.000(3)
C3 0.047(4) 0.028(4) 0.032(4) 0.002(3) -0.001(3) -0.007(3)
N4 0.038(3) 0.022(3) 0.032(3) -0.003(2) 0.000(3) 0.006(3)
N5 0.026(3) 0.030(3) 0.025(3) -0.004(2) -0.001(2) 0.003(2)
C6 0.029(4) 0.042(4) 0.034(4) -0.005(3) 0.005(3) -0.001(3)
C7 0.042(4) 0.035(4) 0.046(4) -0.012(3) 0.008(4) -0.013(4)
C8 0.034(4) 0.024(3) 0.033(3) -0.010(3) 0.001(3) -0.002(3)
C9 0.024(3) 0.025(3) 0.023(3) 0.000(3) -0.001(3) 0.007(3)
C10 0.023(4) 0.026(4) 0.023(3) -0.001(3) -0.006(3) 0.004(2)
B1 0.078(7) 0.078(7) 0.052(8) 0.000 0.000 0.033(8)
F1A 0.095(7) 0.113(8) 0.110(8) 0.027(6) -0.005(6) 0.033(6)
F1B 0.083(9) 0.077(8) 0.096(9) 0.006(7) 0.006(7) 0.037(7)
B2 0.094(7) 0.094(7) 0.092(9) -0.011(6) -0.011(6) 0.047(8)
F2 0.109(5) 0.086(4) 0.159(6) -0.016(4) -0.006(4) 0.047(4)
F3 0.150(5) 0.150(5) 0.146(8) -0.024(5) -0.024(5) 0.002(7)
F4A 0.178(7) 0.178(7) 0.150(9) 0.000(6) 0.000(6) 0.007(9)
F4B 0.171(16) 0.171(16) 0.165(19) -0.002(8) -0.002(8) -0.006(11)
C1A 0.128(12) 0.128(12) 0.118(15) -0.001(7) 0.001(7) 0.018(10)
O1A 0.12(2) 0.09(2) 0.035(12) -0.011(13) -0.002(14) 0.063(18)
O2 0.171(11) 0.171(11) 0.199(14) -0.015(7) 0.015(7) -0.024(10)
O3 0.111(6) 0.111(6) 0.143(9) -0.017(6) 0.017(6) -0.036(7)
O4 0.138(13) 0.138(13) 0.117(18) 0.000 0.000 -0.048(18)
O5 0.060(12) 0.060(12) 0.12(3) -0.008(14) -0.008(14) -0.010(16)
O6 0.125(10) 0.125(10) 0.127(13) -0.008(7) -0.008(7) 0.011(10)

loop_
_atom_type_symbol
_atom_type_description
_atom_type_scat_dispersion_real
_atom_type_scat_dispersion_imag
_atom_type_scat_source
C C 0.0033 0.0016 'International Tables Vol C Tables 4.2.6.8 and 6.1.1.4'
H H 0.0000 0.0000 'International Tables Vol C Tables 4.2.6.8 and 6.1.1.4'
B B 0.0013 0.0007 'International Tables Vol C Tables 4.2.6.8 and 6.1.1.4'
Cu Cu 0.3201 1.2651 'International Tables Vol C Tables 4.2.6.8 and 6.1.1.4'
F F 0.0171 0.0103 'International Tables Vol C Tables 4.2.6.8 and 6.1.1.4'
N N 0.0061 0.0033 'International Tables Vol C Tables 4.2.6.8 and 6.1.1.4'
O O 0.0106 0.0060 'International Tables Vol C Tables 4.2.6.8 and 6.1.1.4'

loop_
_geom_angle_atom_site_label_1
_geom_angle_atom_site_label_2
_geom_angle_atom_site_label_3
_geom_angle
_geom_angle_site_symmetry_1
_geom_angle_site_symmetry_3
N5 Cu1 N5 88.8(3) 8_445 9_445
N5 Cu1 N5 180.0(2) 8_445 16
N5 Cu1 N5 91.2(3) 9_445 16
N5 Cu1 N5 91.2(3) 8_445 .
N5 Cu1 N5 180.000(1) 9_445 .
N5 Cu1 N5 88.8(3) 16 .
N1 Cu2 N1 111.89(15) 3_435 12_455
N1 Cu2 N1 104.7(3) 3_435 .
N1 Cu2 N1 111.90(15) 12_455 .
N1 Cu2 N1 111.89(15) 3_435 10_645
N1 Cu2 N1 104.7(3) 12_455 10_645
N1 Cu2 N1 111.89(15) . 10_645
C2 N1 C9 116.4(5) . .
C2 N1 Cu2 120.4(4) . .
C9 N1 Cu2 123.1(4) . .
N1 C2 C3 122.8(6) . .
N1 C2 H2A 118.6 . .
C3 C2 H2A 118.6 . .
N4 C3 C2 122.9(6) . .
N4 C3 H3A 118.6 . .
C2 C3 H3A 118.6 . .
C3 N4 C10 115.0(5) . .
C6 N5 C10 118.3(6) . .
C6 N5 Cu1 126.7(4) . .
C10 N5 Cu1 115.0(4) . .
N5 C6 C7 122.3(6) . .
N5 C6 H6A 118.8 . .
C7 C6 H6A 118.8 . .
C8 C7 C6 120.2(6) . .
C8 C7 H7A 119.9 . .
C6 C7 H7A 119.9 . .
C7 C8 C9 119.2(6) . .
C7 C8 H8A 120.4 . .
C9 C8 H8A 120.4 . .
N1 C9 C8 122.4(6) . .
N1 C9 C10 119.9(6) . .
C8 C9 C10 117.7(6) . .
N4 C10 N5 114.8(5) . .
N4 C10 C9 123.0(6) . .
N5 C10 C9 122.1(6) . .
F1B B1 F1B 64.0(14) . 8
F1B B1 F1B 140.4(14) . 3_545
F1B B1 F1B 131.9(15) 8 3_545
F1B B1 F1B 131.9(15) . 6_545
F1B B1 F1B 140.4(14) 8 6_545
F1B B1 F1B 64.0(14) 3_545 6_545
F1B B1 F1A 100.3(11) . 8
F1B B1 F1A 36.4(6) 8 8
F1B B1 F1A 104.2(9) 3_545 8
F1B B1 F1A 112.4(8) 6_545 8
F1B B1 F1A 104.2(9) . 6_545
F1B B1 F1A 112.4(8) 8 6_545
F1B B1 F1A 100.3(11) 3_545 6_545
F1B B1 F1A 36.4(6) 6_545 6_545
F1A B1 F1A 102.5(11) 8 6_545
F1B B1 F1A 112.4(8) . 3_545
F1B B1 F1A 104.2(9) 8 3_545
F1B B1 F1A 36.4(6) 3_545 3_545
F1B B1 F1A 100.3(11) 6_545 3_545
F1A B1 F1A 93.2(10) 8 3_545
F1A B1 F1A 136.7(11) 6_545 3_545
F1B B1 F1A 36.4(6) . .
F1B B1 F1A 100.3(11) 8 .
F1B B1 F1A 112.4(8) 3_545 .
F1B B1 F1A 104.2(9) 6_545 .
F1A B1 F1A 136.7(11) 8 .
F1A B1 F1A 93.2(10) 6_545 .
F1A B1 F1A 102.5(11) 3_545 .
B1 F1B F1B 58.0(7) . 8
F2 B2 F2 117.8(12) . 16
F2 B2 F3 115.8(7) . .
F2 B2 F3 115.8(7) 16 .
F2 B2 F4A 99.8(9) . .
F2 B2 F4A 99.8(9) 16 .
F3 B2 F4A 103.2(14) . .
F2 B2 F4B 76.9(16) . .
F2 B2 F4B 76.9(16) 16 .
F3 B2 F4B 83(3) . .
F4A B2 F4B 173(3) . .
B2 F2 F4B 53.8(9) . .
B2 F4B F2 49.3(9) . 16
B2 F4B F2 49.3(9) . .
F2 F4B F2 83.5(18) 16 .
O1A C1A O1A 165(4) 14 .
O1A C1A H1AA 94.7 14 .
O1A C1A H1AA 94.7 . .
O1A C1A H1AB 94.7 14 .
O1A C1A H1AB 94.7 . .
H1AA C1A H1AB 103.2 . .
O1A C1A H1AC 53.3 14 .
O1A C1A H1AC 113.1 . .
H1AA C1A H1AC 101.0 . .
H1AB C1A H1AC 141.2 . .
C1A O1A H1A 109.5 . .

loop_
_geom_bond_atom_site_label_1
_geom_bond_atom_site_label_2
_geom_bond_distance
_geom_bond_site_symmetry_2
Cu1 N5 2.007(5) 8_445
Cu1 N5 2.007(5) 9_445
Cu1 N5 2.007(5) 16
Cu1 N5 2.007(5) .
Cu2 N1 2.065(5) 3_435
Cu2 N1 2.065(5) 12_455
Cu2 N1 2.065(5) .
Cu2 N1 2.065(5) 10_645
N1 C2 1.325(8) .
N1 C9 1.362(8) .
C2 C3 1.391(9) .
C2 H2A 0.9500 .
C3 N4 1.327(9) .
C3 H3A 0.9500 .
N4 C10 1.354(9) .
N5 C6 1.317(8) .
N5 C10 1.357(8) .
C6 C7 1.402(9) .
C6 H6A 0.9500 .
C7 C8 1.347(9) .
C7 H7A 0.9500 .
C8 C9 1.395(9) .
C8 H8A 0.9500 .
C9 C10 1.412(8) .
B1 F1B 1.346(9) .
B1 F1B 1.346(9) 8
B1 F1B 1.346(9) 3_545
B1 F1B 1.346(9) 6_545
B1 F1A 1.419(8) 8
B1 F1A 1.419(8) 6_545
B1 F1A 1.419(8) 3_545
B1 F1A 1.419(8) .
F1B F1B 1.43(3) 8
B2 F2 1.325(8) .
B2 F2 1.325(8) 16
B2 F3 1.379(10) .
B2 F4A 1.400(10) .
B2 F4B 1.411(11) .
F2 F4B 1.70(3) .
F4B F2 1.70(3) 16
C1A O1A 1.50(3) 14
C1A O1A 1.50(3) .
C1A H1AA 0.9900 .
C1A H1AB 0.9900 .
C1A H1AC 1.0072 .
O1A H1A 0.8400 .
O2 O2 0.84(7) 3_445
